data_1555293
loop_
_publ_author_name
'Liu, Wei'
'Li, Hou-Jin'
'Xu, Meng-Yang'
'Ju, Ying-Chen'
'Wang, Lai-You'
'Xu, Jun'
'Yang, De-Po'
'Lan, Wen-Jian'

_publ_section_title
;
 Pseudellones A-C, Three Alkaloids from the Marine-Derived Fungus
 Pseudallescheria ellipsoidea F42-3.
;
_journal_issue 21
_journal_name_full 'Organic letters'
_journal_page_first 5156
_journal_page_last 5159
_journal_paper_doi 10.1021/acs.orglett.5b02311
_journal_volume 17
_journal_year 2015
_chemical_formula_moiety 'C9 H7 N O2'
_chemical_formula_sum 'C9 H7 N O2'
_chemical_formula_weight 161.16
_space_group_crystal_system monoclinic
_space_group_IT_number 14
_space_group_name_Hall '-P 2yn'
_space_group_name_H-M_alt 'P 1 21/n 1'
_atom_sites_solution_hydrogens geom
_atom_sites_solution_primary direct
_atom_sites_solution_secondary difmap
_audit_creation_date 2015-04-08
_audit_creation_method
;
Olex2 1.2
(compiled 2015.01.26 svn.r3150 for OlexSys, GUI svn.r4998)
;
_cell_angle_alpha 90.00
_cell_angle_beta 95.3299(10)
_cell_angle_gamma 90.00
_cell_formula_units_Z 4
_cell_length_a 4.41890(5)
_cell_length_b 10.48312(13)
_cell_length_c 16.03096(17)
_cell_measurement_reflns_used 8150
_cell_measurement_temperature 100(2)
_cell_measurement_theta_max 71.7250
_cell_measurement_theta_min 5.0340
_cell_volume 739.405(15)
_computing_cell_refinement
;
CrysAlisPro, Agilent Technologies,
Version 1.171.37.34 (release 22-05-2014 CrysAlis171 .NET)
(compiled May 22 2014,16:03:01)
;
_computing_data_collection
;
CrysAlisPro, Agilent Technologies,
Version 1.171.37.34 (release 22-05-2014 CrysAlis171 .NET)
(compiled May 22 2014,16:03:01)
;
_computing_data_reduction
;
CrysAlisPro, Agilent Technologies,
Version 1.171.37.34 (release 22-05-2014 CrysAlis171 .NET)
(compiled May 22 2014,16:03:01)
;
_computing_molecular_graphics 'Olex2 (Dolomanov et al., 2009)'
_computing_publication_material 'Olex2 (Dolomanov et al., 2009)'
_computing_structure_refinement 'XL (Sheldrick, 2008)'
_computing_structure_solution 'XS (Sheldrick, 2008)'
_diffrn_ambient_temperature 100(2)
_diffrn_detector 'CCD plate'
_diffrn_detector_area_resol_mean 8.2417
_diffrn_detector_type Onyx
_diffrn_measured_fraction_theta_full 0.997
_diffrn_measured_fraction_theta_max 0.997
_diffrn_measurement_details
;
#__ type_ start__ end____ width___ exp.time_
  1 omega  -98.00   -2.00   1.0000    1.0000
omega____ theta____ kappa____ phi______ frames
    -      -42.2034  125.0000  -90.0000 96

#__ type_ start__ end____ width___ exp.time_
  2 omega -126.00  -79.00   1.0000    1.0000
omega____ theta____ kappa____ phi______ frames
    -      -42.2034  -99.0000 -150.0000 47

#__ type_ start__ end____ width___ exp.time_
  3 omega -119.00  -73.00   1.0000    1.0000
omega____ theta____ kappa____ phi______ frames
    -      -42.2034 -125.0000  -30.0000 46

#__ type_ start__ end____ width___ exp.time_
  4 omega -126.00  -79.00   1.0000    1.0000
omega____ theta____ kappa____ phi______ frames
    -      -42.2034  -99.0000   60.0000 47

#__ type_ start__ end____ width___ exp.time_
  5 omega   15.00  115.00   1.0000    1.0000
omega____ theta____ kappa____ phi______ frames
    -       42.2034   57.0000   90.0000 100

#__ type_ start__ end____ width___ exp.time_
  6 omega  -30.00   70.00   1.0000    1.0000
omega____ theta____ kappa____ phi______ frames
    -       42.2034  -57.0000  120.0000 100

#__ type_ start__ end____ width___ exp.time_
  7 omega   24.00  122.00   1.0000    6.0000
omega____ theta____ kappa____ phi______ frames
    -      100.0000 -125.0000  -30.0000 98

#__ type_ start__ end____ width___ exp.time_
  8 omega   21.00  134.00   1.0000    6.0000
omega____ theta____ kappa____ phi______ frames
    -      100.0000  -77.0000  120.0000 113

#__ type_ start__ end____ width___ exp.time_
  9 omega   16.00  110.00   1.0000    6.0000
omega____ theta____ kappa____ phi______ frames
    -      100.0000  -97.0000   70.1278 94

#__ type_ start__ end____ width___ exp.time_
 10 omega   26.00   77.00   1.0000    6.0000
omega____ theta____ kappa____ phi______ frames
    -      100.0000  -45.0000 -180.0000 51

#__ type_ start__ end____ width___ exp.time_
 11 omega   23.00   69.00   1.0000    6.0000
omega____ theta____ kappa____ phi______ frames
    -      100.0000  -30.0000   30.0000 46

#__ type_ start__ end____ width___ exp.time_
 12 omega   26.00  129.00   1.0000    6.0000
omega____ theta____ kappa____ phi______ frames
    -      100.0000  -61.0000  120.0000 103

#__ type_ start__ end____ width___ exp.time_
 13 omega   24.00  122.00   1.0000    6.0000
omega____ theta____ kappa____ phi______ frames
    -      100.0000 -125.0000  120.0000 98

#__ type_ start__ end____ width___ exp.time_
 14 omega   23.00   69.00   1.0000    6.0000
omega____ theta____ kappa____ phi______ frames
    -      100.0000  -30.0000   90.0000 46

#__ type_ start__ end____ width___ exp.time_
 15 omega   26.00   77.00   1.0000    6.0000
omega____ theta____ kappa____ phi______ frames
    -      100.0000  -45.0000  -30.0000 51

#__ type_ start__ end____ width___ exp.time_
 16 omega   26.00  129.00   1.0000    6.0000
omega____ theta____ kappa____ phi______ frames
    -      100.0000  -61.0000  -90.0000 103

#__ type_ start__ end____ width___ exp.time_
 17 omega   26.00  129.00   1.0000    6.0000
omega____ theta____ kappa____ phi______ frames
    -      100.0000  -61.0000 -180.0000 103

#__ type_ start__ end____ width___ exp.time_
 18 omega   24.00  122.00   1.0000    6.0000
omega____ theta____ kappa____ phi______ frames
    -      100.0000 -125.0000  -60.0000 98

#__ type_ start__ end____ width___ exp.time_
 19 omega   23.00   69.00   1.0000    6.0000
omega____ theta____ kappa____ phi______ frames
    -      100.0000  -30.0000    0.0000 46

#__ type_ start__ end____ width___ exp.time_
 20 omega   52.00  178.00   1.0000    6.0000
omega____ theta____ kappa____ phi______ frames
    -      100.0000   15.0000  -90.0000 126

#__ type_ start__ end____ width___ exp.time_
 21 omega   24.00  122.00   1.0000    6.0000
omega____ theta____ kappa____ phi______ frames
    -      100.0000 -125.0000 -150.0000 98

#__ type_ start__ end____ width___ exp.time_
 22 omega   71.00  174.00   1.0000    6.0000
omega____ theta____ kappa____ phi______ frames
    -      100.0000   61.0000   30.0000 103

#__ type_ start__ end____ width___ exp.time_
 23 omega   23.00   69.00   1.0000    6.0000
omega____ theta____ kappa____ phi______ frames
    -      100.0000  -30.0000 -120.0000 46

#__ type_ start__ end____ width___ exp.time_
 24 omega   73.00  176.00   1.0000    6.0000
omega____ theta____ kappa____ phi______ frames
    -      100.0000  125.0000  120.0000 103

#__ type_ start__ end____ width___ exp.time_
 25 omega   72.00  174.00   1.0000    6.0000
omega____ theta____ kappa____ phi______ frames
    -      100.0000   45.0000 -180.0000 102

#__ type_ start__ end____ width___ exp.time_
 26 omega   24.00  132.00   1.0000    6.0000
omega____ theta____ kappa____ phi______ frames
    -      100.0000 -146.0000  117.0000 108

#__ type_ start__ end____ width___ exp.time_
 27 omega   15.00  109.00   1.0000    6.0000
omega____ theta____ kappa____ phi______ frames
    -      100.0000  -94.0000  -30.0000 94

#__ type_ start__ end____ width___ exp.time_
 28 omega   71.00  174.00   1.0000    6.0000
omega____ theta____ kappa____ phi______ frames
    -      100.0000   61.0000  150.0000 103

#__ type_ start__ end____ width___ exp.time_
 29 omega   15.00  137.00   1.0000    6.0000
omega____ theta____ kappa____ phi______ frames
    -      100.0000  -85.0000  -82.3041 122

#__ type_ start__ end____ width___ exp.time_
 30 omega   21.00  134.00   1.0000    6.0000
omega____ theta____ kappa____ phi______ frames
    -      100.0000  -77.0000    0.0000 113

#__ type_ start__ end____ width___ exp.time_
 31 omega   15.00  115.00   1.0000    1.0000
omega____ theta____ kappa____ phi______ frames
    -       42.2034   57.0000 -150.0000 100

#__ type_ start__ end____ width___ exp.time_
 32 omega   15.00  115.00   1.0000    1.0000
omega____ theta____ kappa____ phi______ frames
    -       42.2034   57.0000  -30.0000 100
;
_diffrn_measurement_device 'four-circle diffractometer'
_diffrn_measurement_device_type 'Xcalibur, Onyx, Nova'
_diffrn_measurement_method '\w scans'
_diffrn_orient_matrix_UB_11 -0.0763126000
_diffrn_orient_matrix_UB_12 0.1188653000
_diffrn_orient_matrix_UB_13 -0.0544076000
_diffrn_orient_matrix_UB_21 -0.0649444000
_diffrn_orient_matrix_UB_22 -0.0857349000
_diffrn_orient_matrix_UB_23 -0.0776696000
_diffrn_orient_matrix_UB_31 -0.3355299000
_diffrn_orient_matrix_UB_32 -0.0104456000
_diffrn_orient_matrix_UB_33 0.0180238000
_diffrn_radiation_monochromator mirror
_diffrn_radiation_probe x-ray
_diffrn_radiation_type CuK\a
_diffrn_radiation_wavelength 1.54184
_diffrn_reflns_av_R_equivalents 0.0398
_diffrn_reflns_av_unetI/netI 0.0173
_diffrn_reflns_limit_h_max 4
_diffrn_reflns_limit_h_min -5
_diffrn_reflns_limit_k_max 12
_diffrn_reflns_limit_k_min -12
_diffrn_reflns_limit_l_max 19
_diffrn_reflns_limit_l_min -19
_diffrn_reflns_number 13713
_diffrn_reflns_theta_full 71.82
_diffrn_reflns_theta_max 71.82
_diffrn_reflns_theta_min 5.05
_diffrn_source 'sealed X-ray tube'
_diffrn_source_type 'Nova (Cu) X-ray Source'
_exptl_absorpt_coefficient_mu 0.863
_exptl_absorpt_correction_T_max 1.00000
_exptl_absorpt_correction_T_min 0.84978
_exptl_absorpt_correction_type multi-scan
_exptl_absorpt_process_details
;
CrysAlisPro, Agilent Technologies,
Version 1.171.37.34 (release 22-05-2014 CrysAlis171 .NET)
(compiled May 22 2014,16:03:01)
Empirical absorption correction using spherical harmonics,
 implemented in SCALE3 ABSPACK scaling algorithm.
;
_exptl_crystal_density_diffrn 1.448
_exptl_crystal_density_method 'not measured'
_exptl_crystal_description
;
;
_exptl_crystal_F_000 336
_exptl_crystal_size_max 0.1
_exptl_crystal_size_mid 0.1
_exptl_crystal_size_min 0.05
_refine_diff_density_max 0.219
_refine_diff_density_min -0.219
_refine_diff_density_rms 0.042
_refine_ls_extinction_method none
_refine_ls_goodness_of_fit_ref 1.027
_refine_ls_hydrogen_treatment constr
_refine_ls_matrix_type full
_refine_ls_number_parameters 110
_refine_ls_number_reflns 1448
_refine_ls_number_restraints 0
_refine_ls_restrained_S_all 1.027
_refine_ls_R_factor_all 0.0366
_refine_ls_R_factor_gt 0.0341
_refine_ls_shift/su_max 0.001
_refine_ls_shift/su_mean 0.000
_refine_ls_structure_factor_coef Fsqd
_refine_ls_weighting_details 'calc w=1/[\s^2^(Fo^2^)+(0.0513P)^2^+0.2514P] where P=(Fo^2^+2Fc^2^)/3'
_refine_ls_weighting_scheme calc
_refine_ls_wR_factor_gt 0.0880
_refine_ls_wR_factor_ref 0.0909
_reflns_number_gt 1343
_reflns_number_total 1448
_reflns_threshold_expression >2sigma(I)
_cod_data_source_file ol5b02311_si_001.cif
_cod_data_source_block lwj_31-40-1_140921
_cod_database_code 1555293
_reflns_odcompleteness_completeness 98.97
_reflns_odcompleteness_iscentric 1
_reflns_odcompleteness_theta 71.98
_olex2_refinement_description
;
1. Fixed Uiso
 At 1.2 times of:
  All C(H) groups, All N(H) groups
 At 1.5 times of:
  All O(H) groups
2.a Aromatic/amide H refined with riding coordinates:
 N1(H1), C8(H8), C2(H2A), C5(H5), C7(H7), C6(H6)
2.b Idealised tetrahedral OH refined as rotating group:
 O2(H2)
;
_olex2_submission_special_instructions 'No special instructions were received'

loop_
_space_group_symop_id
_space_group_symop_operation_xyz
1 'x, y, z'
2 '-x+1/2, y+1/2, -z+1/2'
3 '-x, -y, -z'
4 'x-1/2, -y-1/2, z-1/2'

loop_
_atom_site_label
_atom_site_type_symbol
_atom_site_fract_x
_atom_site_fract_y
_atom_site_fract_z
_atom_site_U_iso_or_equiv
_atom_site_adp_type
_atom_site_occupancy
_atom_site_calc_flag
_atom_site_refinement_flags_posn
O1 O 0.07539(19) 0.02163(8) 0.90150(5) 0.0230(2) Uani 1 d .
O2 O -0.1774(2) -0.14156(8) 0.95351(5) 0.0279(2) Uani 1 d .
H2 H -0.1474 -0.0995 0.9966 0.042 Uiso 1 calc GR
N1 N -0.2911(2) -0.28073(9) 0.71231(6) 0.0216(2) Uani 1 d .
H1 H -0.3934 -0.3421 0.6879 0.026 Uiso 1 calc R
C4 C 0.0246(2) -0.11232(11) 0.73498(7) 0.0192(3) Uani 1 d .
C8 C -0.0236(3) -0.19875(12) 0.59155(7) 0.0238(3) Uani 1 d .
H8 H -0.1061 -0.2577 0.5525 0.029 Uiso 1 calc R
C2 C -0.2943(3) -0.24841(11) 0.79367(7) 0.0212(3) Uani 1 d .
H2A H -0.4075 -0.2891 0.8319 0.025 Uiso 1 calc R
C10 C -0.0599(3) -0.08166(11) 0.89154(7) 0.0202(3) Uani 1 d .
C5 C 0.2305(3) -0.01989(11) 0.71179(7) 0.0215(3) Uani 1 d .
H5 H 0.3162 0.0386 0.7507 0.026 Uiso 1 calc R
C3 C -0.1040(2) -0.14569(10) 0.81152(7) 0.0197(3) Uani 1 d .
C7 C 0.1778(3) -0.10624(12) 0.57029(7) 0.0256(3) Uani 1 d .
H7 H 0.2317 -0.1024 0.5156 0.031 Uiso 1 calc R
C9 C -0.0977(2) -0.19987(11) 0.67414(7) 0.0204(3) Uani 1 d .
C6 C 0.3033(3) -0.01766(12) 0.62973(7) 0.0248(3) Uani 1 d .
H6 H 0.4380 0.0437 0.6135 0.030 Uiso 1 calc R

loop_
_atom_site_aniso_label
_atom_site_aniso_U_11
_atom_site_aniso_U_22
_atom_site_aniso_U_33
_atom_site_aniso_U_23
_atom_site_aniso_U_13
_atom_site_aniso_U_12
O1 0.0320(4) 0.0211(4) 0.0157(4) -0.0003(3) 0.0010(3) -0.0036(3)
O2 0.0431(5) 0.0262(5) 0.0145(4) -0.0004(3) 0.0042(3) -0.0094(4)
N1 0.0242(5) 0.0202(5) 0.0200(5) -0.0036(4) 0.0004(4) -0.0015(4)
C4 0.0206(5) 0.0200(6) 0.0168(5) -0.0007(4) -0.0004(4) 0.0043(4)
C8 0.0255(6) 0.0273(6) 0.0182(5) -0.0046(4) 0.0002(4) 0.0050(5)
C2 0.0246(6) 0.0203(6) 0.0188(5) 0.0007(4) 0.0017(4) 0.0020(4)
C10 0.0240(6) 0.0203(5) 0.0159(5) 0.0024(4) 0.0002(4) 0.0014(4)
C5 0.0229(5) 0.0212(6) 0.0202(6) -0.0010(4) 0.0009(4) 0.0018(4)
C3 0.0232(5) 0.0195(6) 0.0160(5) 0.0007(4) 0.0002(4) 0.0020(4)
C7 0.0288(6) 0.0314(7) 0.0173(5) 0.0003(5) 0.0056(4) 0.0066(5)
C9 0.0210(5) 0.0206(6) 0.0194(5) -0.0008(4) 0.0000(4) 0.0040(4)
C6 0.0252(6) 0.0257(6) 0.0243(6) 0.0024(4) 0.0060(4) 0.0023(5)

loop_
_atom_type_symbol
_atom_type_description
_atom_type_scat_dispersion_real
_atom_type_scat_dispersion_imag
_atom_type_scat_source
C C 0.0181 0.0091 'International Tables Vol C Tables 4.2.6.8 and 6.1.1.4'
H H 0.0000 0.0000 'International Tables Vol C Tables 4.2.6.8 and 6.1.1.4'
O O 0.0492 0.0322 'International Tables Vol C Tables 4.2.6.8 and 6.1.1.4'
N N 0.0311 0.0180 'International Tables Vol C Tables 4.2.6.8 and 6.1.1.4'

loop_
_geom_angle_atom_site_label_1
_geom_angle_atom_site_label_2
_geom_angle_atom_site_label_3
_geom_angle
C10 O2 H2 109.5
C2 N1 H1 125.2
C2 N1 C9 109.62(9)
C9 N1 H1 125.2
C5 C4 C3 135.19(10)
C5 C4 C9 118.87(10)
C9 C4 C3 105.94(10)
C7 C8 H8 121.5
C7 C8 C9 117.03(11)
C9 C8 H8 121.5
N1 C2 H2A 125.2
N1 C2 C3 109.60(10)
C3 C2 H2A 125.2
O1 C10 O2 122.44(10)
O1 C10 C3 122.94(10)
O2 C10 C3 114.62(10)
C4 C5 H5 120.7
C6 C5 C4 118.52(11)
C6 C5 H5 120.7
C4 C3 C10 127.67(11)
C2 C3 C4 107.07(10)
C2 C3 C10 125.18(10)
C8 C7 H7 119.4
C8 C7 C6 121.27(11)
C6 C7 H7 119.4
N1 C9 C4 107.77(9)
N1 C9 C8 129.34(11)
C8 C9 C4 122.89(11)
C5 C6 C7 121.41(11)
C5 C6 H6 119.3
C7 C6 H6 119.3

loop_
_geom_bond_atom_site_label_1
_geom_bond_atom_site_label_2
_geom_bond_distance
O1 C10 1.2400(14)
O2 H2 0.8200
O2 C10 1.3216(14)
N1 H1 0.8600
N1 C2 1.3488(15)
N1 C9 1.3857(15)
C4 C5 1.4028(17)
C4 C3 1.4424(15)
C4 C9 1.4098(16)
C8 H8 0.9300
C8 C7 1.3802(18)
C8 C9 1.3933(16)
C2 H2A 0.9300
C2 C3 1.3798(16)
C10 C3 1.4449(15)
C5 H5 0.9300
C5 C6 1.3832(16)
C7 H7 0.9300
C7 C6 1.4069(18)
C6 H6 0.9300

loop_
_geom_torsion_atom_site_label_1
_geom_torsion_atom_site_label_2
_geom_torsion_atom_site_label_3
_geom_torsion_atom_site_label_4
_geom_torsion
O1 C10 C3 C4 7.93(18)
O1 C10 C3 C2 -168.48(11)
O2 C10 C3 C4 -172.53(10)
O2 C10 C3 C2 11.05(17)
N1 C2 C3 C4 0.25(13)
N1 C2 C3 C10 177.28(10)
C4 C5 C6 C7 -0.62(17)
C8 C7 C6 C5 0.16(18)
C2 N1 C9 C4 -0.27(12)
C2 N1 C9 C8 179.47(11)
C5 C4 C3 C2 -179.45(12)
C5 C4 C3 C10 3.6(2)
C5 C4 C9 N1 179.64(10)
C5 C4 C9 C8 -0.12(16)
C3 C4 C5 C6 179.55(12)
C3 C4 C9 N1 0.41(12)
C3 C4 C9 C8 -179.35(10)
C7 C8 C9 N1 179.95(11)
C7 C8 C9 C4 -0.34(17)
C9 N1 C2 C3 0.01(13)
C9 C4 C5 C6 0.60(16)
C9 C4 C3 C2 -0.41(12)
C9 C4 C3 C10 -177.34(11)
C9 C8 C7 C6 0.32(17)
